data_7035180
loop_
_publ_author_name
'Gao, Xue'
'Wang, Che'
'Shi, Zhong-Feng'
'Song, Jian'
'Bai, Feng-Ying'
'Wang, Ji-Xiao'
'Xing, Yong-Heng'

_publ_section_title
;
 A family of uranyl-aromatic dicarboxylate (pht-, ipa-, tpa-) framework
 hybrid materials: photoluminescence, surface photovoltage and dye
 adsorption.
;
_journal_issue 25
_journal_name_full 'Dalton transactions (Cambridge, England : 2003)'
_journal_page_first 11562
_journal_page_last 11571
_journal_paper_doi 10.1039/c5dt01470k
_journal_volume 44
_journal_year 2015
_chemical_formula_sum 'C8 H8 O8 U'
_chemical_formula_weight 470.17
_chemical_name_systematic
; 
 ? 
;
_space_group_IT_number 2
_symmetry_cell_setting triclinic
_symmetry_space_group_name_Hall '-P 1'
_symmetry_space_group_name_H-M 'P -1'
_atom_sites_solution_hydrogens geom
_atom_sites_solution_primary direct
_atom_sites_solution_secondary difmap
_audit_creation_method SHELXL-97
_audit_update_record
;
2015-04-01 deposited with the CCDC.
2015-05-15 downloaded from the CCDC.
;
_cell_angle_alpha 95.083(2)
_cell_angle_beta 100.796(2)
_cell_angle_gamma 103.617(2)
_cell_formula_units_Z 2
_cell_length_a 6.7190(10)
_cell_length_b 8.1323(13)
_cell_length_c 10.5527(16)
_cell_measurement_reflns_used 2858
_cell_measurement_temperature 296(2)
_cell_measurement_theta_max 30.87
_cell_measurement_theta_min 3.05
_cell_volume 545.14(15)
_computing_cell_refinement 'Bruker SMART'
_computing_data_collection 'Bruker SMART'
_computing_data_reduction 'Bruker SAINT'
_computing_molecular_graphics 'Bruker SHELXTL'
_computing_publication_material 'Bruker SHELXTL'
_computing_structure_refinement 'SHELXL-97 (Sheldrick, 1997)'
_computing_structure_solution 'SHELXS-97 (Sheldrick, 1990)'
_diffrn_ambient_temperature 296(2)
_diffrn_measured_fraction_theta_full 0.988
_diffrn_measured_fraction_theta_max 0.988
_diffrn_measurement_device_type 'CCD area detector'
_diffrn_measurement_method 'phi and omega scans'
_diffrn_radiation_monochromator graphite
_diffrn_radiation_source 'fine-focus sealed tube'
_diffrn_radiation_type MoK\a
_diffrn_radiation_wavelength 0.71073
_diffrn_reflns_av_R_equivalents 0.0289
_diffrn_reflns_av_sigmaI/netI 0.0475
_diffrn_reflns_limit_h_max 7
_diffrn_reflns_limit_h_min -4
_diffrn_reflns_limit_k_max 7
_diffrn_reflns_limit_k_min -9
_diffrn_reflns_limit_l_max 11
_diffrn_reflns_limit_l_min -12
_diffrn_reflns_number 2753
_diffrn_reflns_theta_full 25.00
_diffrn_reflns_theta_max 25.00
_diffrn_reflns_theta_min 2.60
_diffrn_standards_decay_% 0
_diffrn_standards_interval_count 0
_diffrn_standards_interval_time 0
_diffrn_standards_number 0
_exptl_absorpt_coefficient_mu 14.916
_exptl_absorpt_correction_T_max 0.3470
_exptl_absorpt_correction_T_min 0.1457
_exptl_absorpt_correction_type multi-scan
_exptl_absorpt_process_details sadabs
_exptl_crystal_colour yellow
_exptl_crystal_density_diffrn 2.864
_exptl_crystal_density_method 'not measured'
_exptl_crystal_description block
_exptl_crystal_F_000 424
_exptl_crystal_size_max 0.21
_exptl_crystal_size_mid 0.13
_exptl_crystal_size_min 0.09
_refine_diff_density_max 2.194
_refine_diff_density_min -3.490
_refine_diff_density_rms 0.239
_refine_ls_extinction_coef 0.0154(14)
_refine_ls_extinction_expression Fc^*^=kFc[1+0.001xFc^2^\l^3^/sin(2\q)]^-1/4^
_refine_ls_extinction_method SHELXL
_refine_ls_goodness_of_fit_ref 1.031
_refine_ls_hydrogen_treatment mixed
_refine_ls_matrix_type full
_refine_ls_number_parameters 155
_refine_ls_number_reflns 1884
_refine_ls_number_restraints 0
_refine_ls_restrained_S_all 1.031
_refine_ls_R_factor_all 0.0313
_refine_ls_R_factor_gt 0.0301
_refine_ls_shift/su_max 0.001
_refine_ls_shift/su_mean 0.000
_refine_ls_structure_factor_coef Fsqd
_refine_ls_weighting_details 'calc w=1/[\s^2^(Fo^2^)+(0.0560P)^2^+0.0000P] where P=(Fo^2^+2Fc^2^)/3'
_refine_ls_weighting_scheme calc
_refine_ls_wR_factor_gt 0.0786
_refine_ls_wR_factor_ref 0.0794
_reflns_number_gt 1796
_reflns_number_total 1884
_reflns_threshold_expression >2sigma(I)
_cod_data_source_file c5dt01470k2.cif
_cod_data_source_block 1
_cod_depositor_comments
;
The following automatic conversions were performed:

'_symmetry_cell_setting' value 'Triclinic' changed to 'triclinic'
according to
/usr/data/users/saulius/crontab/automatic-downloads/rss-feeds/RSC/lib/dictionaries/cif_core.dic
dictionary named 'cif_core.dic' version 2.4.2 from 2011-04-26.

Automatic conversion script
Id: cif_fix_values 3271 2015-04-21 07:52:19Z andrius 

 Adding full bibliography for 7035180--7035183.cif.
;
_cod_original_cell_volume 545.14(14)
_cod_original_sg_symbol_H-M P-1
_cod_database_code 7035180

loop_
_symmetry_equiv_pos_as_xyz
'x, y, z'
'-x, -y, -z'

loop_
_atom_site_label
_atom_site_type_symbol
_atom_site_fract_x
_atom_site_fract_y
_atom_site_fract_z
_atom_site_U_iso_or_equiv
_atom_site_adp_type
_atom_site_occupancy
_atom_site_symmetry_multiplicity
_atom_site_calc_flag
_atom_site_refinement_flags
C1 C -0.2189(9) 0.0784(9) 0.0301(6) 0.0240(14) Uani 1 1 d .
C2 C -0.2881(9) 0.1392(9) 0.3064(6) 0.0228(14) Uani 1 1 d .
C3 C -0.2691(9) 0.2728(9) 0.2167(6) 0.0226(13) Uani 1 1 d .
C4 C -0.2851(11) 0.4316(10) 0.2665(7) 0.0317(16) Uani 1 1 d .
H4 H -0.3039 0.4507 0.3511 0.038 Uiso 1 1 calc R
C5 C -0.2729(11) 0.5626(10) 0.1893(8) 0.0364(18) Uani 1 1 d .
H5 H -0.2780 0.6705 0.2235 0.044 Uiso 1 1 calc R
C6 C -0.2537(12) 0.5325(10) 0.0644(9) 0.0388(18) Uani 1 1 d .
H6 H -0.2475 0.6201 0.0131 0.047 Uiso 1 1 calc R
C7 C -0.2433(11) 0.3733(10) 0.0121(7) 0.0338(16) Uani 1 1 d .
H7 H -0.2335 0.3537 -0.0744 0.041 Uiso 1 1 calc R
C8 C -0.2474(9) 0.2430(9) 0.0888(6) 0.0237(14) Uani 1 1 d .
O1 O 0.1232(9) -0.1418(7) 0.3124(6) 0.0304(12) Uani 1 1 d .
O1W O 0.3422(9) 0.6136(8) 0.4024(7) 0.0535(17) Uani 1 1 d .
H1WB H 0.2510 0.6578 0.3616 0.080 Uiso 1 1 d R
H1WC H 0.3467 0.6309 0.4837 0.080 Uiso 1 1 d R
O2 O 0.2242(8) 0.2800(7) 0.2380(5) 0.0266(11) Uani 1 1 d .
O3 O -0.1358(7) 0.0826(7) 0.3517(5) 0.0321(12) Uani 1 1 d .
O4 O -0.1248(7) -0.0090(6) 0.1012(4) 0.0247(10) Uani 1 1 d .
O5 O 0.2881(7) -0.0340(7) 0.0896(5) 0.0330(12) Uani 1 1 d .
O6 O 0.5388(7) 0.0889(6) 0.3399(4) 0.0255(10) Uani 1 1 d .
O7 O 0.2752(7) 0.1754(6) 0.5011(5) 0.0314(11) Uani 1 1 d .
H7A H 0.4075 0.1952 0.5259 0.047 Uiso 1 1 d R
H7B H 0.2383 0.2674 0.5143 0.047 Uiso 1 1 d R
U1 U 0.17405(3) 0.06728(2) 0.272122(18) 0.01755(17) Uani 1 1 d .

loop_
_atom_site_aniso_label
_atom_site_aniso_U_11
_atom_site_aniso_U_22
_atom_site_aniso_U_33
_atom_site_aniso_U_23
_atom_site_aniso_U_13
_atom_site_aniso_U_12
C1 0.012(3) 0.037(4) 0.020(3) -0.001(3) 0.000(2) 0.005(3)
C2 0.017(3) 0.029(4) 0.020(3) -0.003(3) 0.003(2) 0.005(3)
C3 0.016(3) 0.027(4) 0.023(3) 0.003(3) 0.002(2) 0.003(2)
C4 0.029(4) 0.036(4) 0.031(4) -0.001(3) 0.011(3) 0.009(3)
C5 0.030(4) 0.022(4) 0.054(5) -0.001(3) 0.005(3) 0.004(3)
C6 0.035(4) 0.027(4) 0.059(5) 0.021(4) 0.015(4) 0.006(3)
C7 0.033(4) 0.041(4) 0.033(4) 0.016(3) 0.014(3) 0.012(3)
C8 0.014(3) 0.037(4) 0.021(3) 0.003(3) 0.004(2) 0.008(3)
O1 0.025(3) 0.028(3) 0.038(3) 0.010(2) 0.004(2) 0.006(2)
O1W 0.050(4) 0.038(3) 0.066(4) 0.001(3) -0.008(3) 0.016(3)
O2 0.025(3) 0.030(3) 0.027(3) 0.007(2) 0.007(2) 0.008(2)
O3 0.018(2) 0.053(3) 0.033(3) 0.018(2) 0.008(2) 0.018(2)
O4 0.020(2) 0.031(3) 0.020(2) 0.0004(19) -0.0052(18) 0.0081(19)
O5 0.023(2) 0.052(3) 0.025(3) -0.005(2) 0.0023(19) 0.017(2)
O6 0.014(2) 0.039(3) 0.025(2) 0.010(2) 0.0075(18) 0.0071(19)
O7 0.028(3) 0.037(3) 0.031(3) 0.003(2) 0.009(2) 0.012(2)
U1 0.0124(2) 0.0210(2) 0.0199(2) 0.00298(11) 0.00417(11) 0.00486(12)

loop_
_atom_type_symbol
_atom_type_description
_atom_type_scat_dispersion_real
_atom_type_scat_dispersion_imag
_atom_type_scat_source
C C 0.0033 0.0016 'International Tables Vol C Tables 4.2.6.8 and 6.1.1.4'
H H 0.0000 0.0000 'International Tables Vol C Tables 4.2.6.8 and 6.1.1.4'
O O 0.0106 0.0060 'International Tables Vol C Tables 4.2.6.8 and 6.1.1.4'
U U -9.6767 9.6646 'International Tables Vol C Tables 4.2.6.8 and 6.1.1.4'

loop_
_geom_angle_atom_site_label_1
_geom_angle_atom_site_label_2
_geom_angle_atom_site_label_3
_geom_angle
_geom_angle_site_symmetry_1
_geom_angle_site_symmetry_3
O5 C1 O4 122.6(6) 2 .
O5 C1 C8 117.7(6) 2 .
O4 C1 C8 119.7(6) . .
O3 C2 O6 120.1(7) . 1_455
O3 C2 C3 121.6(6) . .
O6 C2 C3 118.3(6) 1_455 .
C4 C3 C8 120.0(6) . .
C4 C3 C2 115.8(6) . .
C8 C3 C2 124.1(6) . .
C3 C4 C5 119.8(7) . .
C3 C4 H4 120.1 . .
C5 C4 H4 120.1 . .
C6 C5 C4 120.0(7) . .
C6 C5 H5 120.0 . .
C4 C5 H5 120.0 . .
C5 C6 C7 120.9(7) . .
C5 C6 H6 119.5 . .
C7 C6 H6 119.5 . .
C6 C7 C8 120.0(7) . .
C6 C7 H7 120.0 . .
C8 C7 H7 120.0 . .
C7 C8 C3 119.3(7) . .
C7 C8 C1 117.5(6) . .
C3 C8 C1 123.2(6) . .
H1WB O1W H1WC 109.5 . .
C2 O3 U1 131.3(4) . .
C1 O4 U1 132.4(4) . .
C1 O5 U1 138.6(4) 2 .
C2 O6 U1 142.0(4) 1_655 .
U1 O7 H7A 109.3 . .
U1 O7 H7B 109.4 . .
H7A O7 H7B 109.5 . .
O1 U1 O2 177.72(19) . .
O1 U1 O4 91.1(2) . .
O2 U1 O4 90.0(2) . .
O1 U1 O5 88.4(2) . .
O2 U1 O5 93.8(2) . .
O4 U1 O5 74.65(16) . .
O1 U1 O6 88.4(2) . .
O2 U1 O6 91.7(2) . .
O4 U1 O6 147.38(15) . .
O5 U1 O6 72.73(15) . .
O1 U1 O7 89.0(2) . .
O2 U1 O7 88.9(2) . .
O4 U1 O7 140.05(16) . .
O5 U1 O7 145.25(16) . .
O6 U1 O7 72.56(15) . .
O1 U1 O3 84.9(2) . .
O2 U1 O3 93.6(2) . .
O4 U1 O3 69.10(16) . .
O5 U1 O3 142.94(17) . .
O6 U1 O3 143.17(16) . .
O7 U1 O3 71.13(16) . .

loop_
_geom_bond_atom_site_label_1
_geom_bond_atom_site_label_2
_geom_bond_distance
_geom_bond_site_symmetry_2
C1 O5 1.250(8) 2
C1 O4 1.263(8) .
C1 C8 1.494(9) .
C2 O3 1.250(8) .
C2 O6 1.265(8) 1_455
C2 C3 1.502(10) .
C3 C4 1.386(10) .
C3 C8 1.390(9) .
C4 C5 1.394(11) .
C4 H4 0.9300 .
C5 C6 1.354(12) .
C5 H5 0.9300 .
C6 C7 1.384(11) .
C6 H6 0.9300 .
C7 C8 1.387(10) .
C7 H7 0.9300 .
O1 U1 1.760(6) .
O1W H1WB 0.8500 .
O1W H1WC 0.8500 .
O2 U1 1.765(6) .
O3 U1 2.411(4) .
O4 U1 2.351(4) .
O5 C1 1.250(8) 2
O5 U1 2.355(5) .
O6 C2 1.265(8) 1_655
O6 U1 2.381(4) .
O7 U1 2.408(5) .
O7 H7A 0.8501 .
O7 H7B 0.8500 .

loop_
_geom_hbond_atom_site_label_D
_geom_hbond_atom_site_label_H
_geom_hbond_atom_site_label_A
_geom_hbond_distance_DH
_geom_hbond_distance_HA
_geom_hbond_distance_DA
_geom_hbond_angle_DHA
_geom_hbond_site_symmetry_A
O1W H1WB O1 0.85 2.07 2.866(8) 154.6 1_565
O7 H7A O1W 0.85 1.98 2.687(7) 140.7 2_666

loop_
_geom_torsion_atom_site_label_1
_geom_torsion_atom_site_label_2
_geom_torsion_atom_site_label_3
_geom_torsion_atom_site_label_4
_geom_torsion
_geom_torsion_site_symmetry_1
O3 C2 C3 C4 -112.3(7) .
O6 C2 C3 C4 65.0(8) 1_455
O3 C2 C3 C8 70.9(9) .
O6 C2 C3 C8 -111.8(7) 1_455
C8 C3 C4 C5 -1.9(10) .
C2 C3 C4 C5 -178.9(6) .
C3 C4 C5 C6 2.6(11) .
C4 C5 C6 C7 -0.8(12) .
C5 C6 C7 C8 -1.5(12) .
C6 C7 C8 C3 2.1(10) .
C6 C7 C8 C1 -175.3(6) .
C4 C3 C8 C7 -0.4(10) .
C2 C3 C8 C7 176.3(6) .
C4 C3 C8 C1 176.9(6) .
C2 C3 C8 C1 -6.4(9) .
O5 C1 C8 C7 -32.7(9) 2
O4 C1 C8 C7 146.4(6) .
O5 C1 C8 C3 149.9(6) 2
O4 C1 C8 C3 -31.0(9) .
O6 C2 O3 U1 158.0(4) 1_455
C3 C2 O3 U1 -24.7(9) .
O5 C1 O4 U1 138.6(5) 2
C8 C1 O4 U1 -40.4(8) .
C1 O4 U1 O1 169.5(6) .
C1 O4 U1 O2 -8.6(6) .
C1 O4 U1 O5 -102.5(6) .
C1 O4 U1 O6 -101.6(6) .
C1 O4 U1 O7 79.7(6) .
C1 O4 U1 O3 85.3(6) .
C1 O5 U1 O1 99.8(8) 2
C1 O5 U1 O2 -80.8(8) 2
C1 O5 U1 O4 8.2(7) 2
C1 O5 U1 O6 -171.3(8) 2
C1 O5 U1 O7 -174.3(6) 2
C1 O5 U1 O3 20.4(9) 2
C2 O6 U1 O1 135.4(7) 1_655
C2 O6 U1 O2 -46.8(7) 1_655
C2 O6 U1 O4 45.8(8) 1_655
C2 O6 U1 O5 46.7(7) 1_655
C2 O6 U1 O7 -135.1(7) 1_655
C2 O6 U1 O3 -145.1(6) 1_655
C2 O3 U1 O1 -135.4(6) .
C2 O3 U1 O2 46.3(6) .
C2 O3 U1 O4 -42.3(6) .
C2 O3 U1 O5 -54.9(7) .
C2 O3 U1 O6 144.0(5) .
C2 O3 U1 O7 133.9(6) .
